data_2312073
loop_
_publ_author_name
'Banna, Md Hasan Al'
'Howlader, Md Belayet Hossain'
'Miyatake, Ryuta'
'Sheikh, Md Chanmiya'
'Ansary, Md Rezaul Haque'
'Zangrando, Ennio'

_publ_section_title
;
 Crystal structures of 4-[(4-methyl-benz-yl)-oxy]benzohydrazide and its
 <i>N</i>'-[(thio-phen-2-yl)-methyl-idene]- derivative.
;
_journal_coeditor_code WM5671
_journal_issue 'Pt 3'
_journal_name_full 'Acta crystallographica. Section E, Crystallographic communications'
_journal_page_first 207
_journal_page_last 211
_journal_paper_doi 10.1107/S2056989023001354
_journal_volume 79
_journal_year 2023
_chemical_formula_iupac 'C20 H18 N2 O2 S'
_chemical_formula_moiety 'C20 H18 N2 O2 S'
_chemical_formula_sum 'C20 H18 N2 O2 S'
_chemical_formula_weight 350.42
_chemical_name_systematic
;
4-[(4-Methylbenzyl)oxy]-<i>N</i>'-[(thiophen-2-yl)methylidene]benzohydrazide
;
_space_group_crystal_system orthorhombic
_space_group_IT_number 61
_space_group_name_Hall '-P 2ac 2ab'
_space_group_name_H-M_alt 'P b c a'
_atom_sites_solution_hydrogens mixed
_audit_creation_method SHELXL-2019/2
_cell_angle_alpha 90
_cell_angle_beta 90
_cell_angle_gamma 90
_cell_formula_units_Z 8
_cell_length_a 11.3725(8)
_cell_length_b 7.8492(5)
_cell_length_c 39.286(2)
_cell_measurement_reflns_used 12507
_cell_measurement_temperature 173(2)
_cell_measurement_theta_max 27.43
_cell_measurement_theta_min 1.87
_cell_volume 3506.9(4)
_computing_cell_refinement
;
RAPID-AUTO (Rigaku, 2018)
;
_computing_data_collection
;
RAPID-AUTO (Rigaku, 2018)
;
_computing_data_reduction
;
RAPID-AUTO (Rigaku, 2018)
;
_computing_molecular_graphics
;
DIAMOND (Brandenburg, 1999)
;
_computing_publication_material
;
WinGX publication routines (Farrugia, 2012)
;
_computing_structure_refinement
;
<i>SHELXL2019/2</i> (Sheldrick, 2015b)
;
_computing_structure_solution
;
<i>SHELXT</i> (Sheldrick, 2015a)
;
_diffrn_ambient_temperature 173(2)
_diffrn_detector_area_resol_mean 10.000
_diffrn_measured_fraction_theta_full 0.999
_diffrn_measured_fraction_theta_max 0.998
_diffrn_measurement_device_type 'Rigaku R-AXIS RAPID'
_diffrn_measurement_method \w
_diffrn_radiation_type MoK\a
_diffrn_radiation_wavelength 0.71075
_diffrn_reflns_av_R_equivalents 0.1616
_diffrn_reflns_av_unetI/netI 0.0829
_diffrn_reflns_limit_h_max 14
_diffrn_reflns_limit_h_min -14
_diffrn_reflns_limit_k_max 10
_diffrn_reflns_limit_k_min -10
_diffrn_reflns_limit_l_max 50
_diffrn_reflns_limit_l_min -50
_diffrn_reflns_number 31564
_diffrn_reflns_theta_full 25.242
_diffrn_reflns_theta_max 27.483
_diffrn_reflns_theta_min 2.069
_exptl_absorpt_coefficient_mu 0.200
_exptl_absorpt_correction_T_max 0.998
_exptl_absorpt_correction_T_min 0.646
_exptl_absorpt_correction_type multi-scan
_exptl_absorpt_process_details
;
(ABSCOR; Higashi, 1995)
;
_exptl_crystal_colour colorless
_exptl_crystal_density_diffrn 1.327
_exptl_crystal_description plate
_exptl_crystal_F_000 1472
_exptl_crystal_size_max 0.260
_exptl_crystal_size_mid 0.080
_exptl_crystal_size_min 0.010
_refine_diff_density_max 0.284
_refine_diff_density_min -0.456
_refine_ls_extinction_method none
_refine_ls_goodness_of_fit_ref 1.022
_refine_ls_hydrogen_treatment mixed
_refine_ls_matrix_type full
_refine_ls_number_parameters 230
_refine_ls_number_reflns 4006
_refine_ls_number_restraints 0
_refine_ls_restrained_S_all 1.022
_refine_ls_R_factor_all 0.1531
_refine_ls_R_factor_gt 0.0782
_refine_ls_shift/su_max 0.000
_refine_ls_shift/su_mean 0.000
_refine_ls_structure_factor_coef Fsqd
_refine_ls_weighting_details 'w=1/[\s^2^(Fo^2^)+(0.0867P)^2^+2.4194P] where P=(Fo^2^+2Fc^2^)/3'
_refine_ls_weighting_scheme calc
_refine_ls_wR_factor_gt 0.1693
_refine_ls_wR_factor_ref 0.2010
_reflns_number_gt 2203
_reflns_number_total 4006
_reflns_threshold_expression 'I > 2\s(I)'
_cod_data_source_file wm5671sup1.cif
_cod_data_source_block II
_cod_original_cell_volume 3506.8(4)
_cod_database_code 2312073
_shelx_space_group_comment
;
The symmetry employed for this shelxl refinement is uniquely defined
by the following loop, which should always be used as a source of
symmetry information in preference to the above space-group names.
They are only intended as comments.
;
_shelx_estimated_absorpt_t_min 0.950
_shelx_estimated_absorpt_t_max 0.998

loop_
_space_group_symop_operation_xyz
'x, y, z'
'x+1/2, -y+1/2, -z'
'-x, y+1/2, -z+1/2'
'-x+1/2, -y, z+1/2'
'-x, -y, -z'
'-x-1/2, y-1/2, z'
'x, -y-1/2, z-1/2'
'x-1/2, y, -z-1/2'

loop_
_atom_site_type_symbol
_atom_site_label
_atom_site_fract_x
_atom_site_fract_y
_atom_site_fract_z
_atom_site_U_iso_or_equiv
_atom_site_adp_type
_atom_site_calc_flag
_atom_site_occupancy
_atom_site_disorder_assembly
_atom_site_disorder_group
S S1 0.22046(10) 0.59338(16) 0.23512(3) 0.0543(3) Uani d 1 . .
O O1 0.3869(2) 0.2842(3) 0.50032(6) 0.0403(7) Uani d 1 . .
O O2 0.3905(2) 0.6420(3) 0.35634(6) 0.0364(6) Uani d 1 . .
N N1 0.2605(3) 0.4326(4) 0.34359(8) 0.0384(8) Uani d 1 . .
H H1N 0.220(4) 0.343(5) 0.3497(10) 0.046 Uiso d 1 . .
N N2 0.2419(3) 0.4962(4) 0.31082(7) 0.0361(7) Uani d 1 . .
C C1 0.4445(4) -0.0531(6) 0.65013(10) 0.0586(12) Uani d 1 . .
H H1A 0.432854 0.036538 0.667172 0.070 Uiso calc 1 . .
H H1B 0.527637 -0.085807 0.649593 0.070 Uiso calc 1 . .
H H1C 0.396550 -0.152458 0.656079 0.070 Uiso calc 1 . .
C C2 0.4081(3) 0.0126(5) 0.61544(9) 0.0399(9) Uani d 1 . .
C C3 0.4761(3) -0.0238(5) 0.58686(9) 0.0387(9) Uani d 1 . .
H H3 0.546925 -0.086739 0.589404 0.046 Uiso calc 1 . .
C C4 0.4420(3) 0.0303(5) 0.55480(10) 0.0380(9) Uani d 1 . .
H H4 0.488311 0.001132 0.535548 0.046 Uiso calc 1 . .
C C5 0.3407(3) 0.1269(5) 0.55051(9) 0.0355(9) Uani d 1 . .
C C6 0.2739(3) 0.1669(5) 0.57909(9) 0.0428(10) Uani d 1 . .
H H6 0.204834 0.233913 0.576795 0.051 Uiso calc 1 . .
C C7 0.3084(3) 0.1088(6) 0.61105(10) 0.0482(11) Uani d 1 . .
H H7 0.261670 0.136347 0.630331 0.058 Uiso calc 1 . .
C C8 0.2990(3) 0.1780(5) 0.51590(9) 0.0391(9) Uani d 1 . .
H H8A 0.285445 0.075437 0.501774 0.047 Uiso calc 1 . .
H H8B 0.223934 0.241183 0.517765 0.047 Uiso calc 1 . .
C C9 0.3674(3) 0.3338(5) 0.46694(9) 0.0345(8) Uani d 1 . .
C C10 0.4558(3) 0.4314(5) 0.45250(9) 0.0369(9) Uani d 1 . .
H H10 0.523935 0.459873 0.465289 0.044 Uiso calc 1 . .
C C11 0.4438(3) 0.4872(5) 0.41914(9) 0.0351(8) Uani d 1 . .
H H11 0.503537 0.555552 0.409199 0.042 Uiso calc 1 . .
C C12 0.3447(3) 0.4438(4) 0.40007(9) 0.0318(8) Uani d 1 . .
C C13 0.2571(3) 0.3477(5) 0.41541(9) 0.0334(8) Uani d 1 . .
H H13 0.188522 0.319851 0.402784 0.040 Uiso calc 1 . .
C C14 0.2673(3) 0.2915(4) 0.44869(9) 0.0337(8) Uani d 1 . .
H H14 0.206828 0.225189 0.458814 0.040 Uiso calc 1 . .
C C15 0.3346(3) 0.5139(5) 0.36493(9) 0.0321(8) Uani d 1 . .
C C16 0.1662(3) 0.4133(5) 0.29375(9) 0.0372(9) Uani d 1 . .
H H16 0.128409 0.318128 0.303940 0.045 Uiso calc 1 . .
C C17 0.1361(3) 0.4599(5) 0.25919(9) 0.0380(9) Uani d 1 . .
C C18 0.0398(3) 0.4010(5) 0.24049(9) 0.0402(9) Uani d 1 . .
H H18 -0.018133 0.325460 0.249223 0.048 Uiso calc 1 . .
C C19 0.0387(4) 0.4664(6) 0.20742(11) 0.0597(13) Uani d 1 . .
H H19 -0.019933 0.439397 0.191077 0.072 Uiso calc 1 . .
C C20 0.1296(4) 0.5718(7) 0.20114(11) 0.0602(13) Uani d 1 . .
H H20 0.141558 0.627988 0.179994 0.072 Uiso calc 1 . .

loop_
_atom_site_aniso_label
_atom_site_aniso_U_11
_atom_site_aniso_U_22
_atom_site_aniso_U_33
_atom_site_aniso_U_12
_atom_site_aniso_U_13
_atom_site_aniso_U_23
S1 0.0499(7) 0.0616(7) 0.0514(7) -0.0076(6) 0.0008(5) 0.0057(6)
O1 0.0346(15) 0.0494(16) 0.0369(14) -0.0071(12) -0.0077(11) 0.0036(13)
O2 0.0283(13) 0.0410(14) 0.0400(15) -0.0030(12) 0.0020(11) 0.0010(12)
N1 0.0334(18) 0.0432(19) 0.0384(18) -0.0054(15) -0.0072(14) 0.0057(16)
N2 0.0288(16) 0.0430(17) 0.0365(16) 0.0033(14) -0.0040(13) 0.0031(15)
C1 0.046(3) 0.082(3) 0.048(3) -0.003(2) -0.009(2) 0.016(2)
C2 0.032(2) 0.046(2) 0.042(2) -0.0084(18) -0.0063(16) 0.0045(19)
C3 0.0222(18) 0.044(2) 0.050(2) -0.0003(16) -0.0057(16) 0.0036(19)
C4 0.0222(18) 0.047(2) 0.045(2) -0.0016(17) 0.0027(16) -0.0018(18)
C5 0.0261(18) 0.039(2) 0.041(2) -0.0020(16) -0.0036(16) 0.0047(18)
C6 0.026(2) 0.055(2) 0.047(2) 0.0075(18) -0.0027(16) -0.004(2)
C7 0.033(2) 0.069(3) 0.043(2) 0.005(2) 0.0003(17) -0.004(2)
C8 0.030(2) 0.044(2) 0.043(2) -0.0070(17) -0.0024(16) 0.0029(19)
C9 0.027(2) 0.039(2) 0.038(2) 0.0007(15) -0.0028(15) 0.0005(17)
C10 0.0260(19) 0.044(2) 0.041(2) -0.0024(16) -0.0056(15) -0.0027(18)
C11 0.0263(19) 0.037(2) 0.042(2) -0.0003(16) 0.0008(15) 0.0000(17)
C12 0.0254(18) 0.034(2) 0.036(2) 0.0053(15) 0.0001(14) -0.0019(16)
C13 0.0244(18) 0.0373(19) 0.039(2) 0.0027(15) -0.0039(15) -0.0037(17)
C14 0.0267(19) 0.038(2) 0.0365(19) -0.0033(16) 0.0010(15) 0.0003(17)
C15 0.0223(18) 0.038(2) 0.036(2) 0.0077(16) 0.0047(14) -0.0011(17)
C16 0.030(2) 0.039(2) 0.042(2) 0.0035(17) -0.0002(16) 0.0043(18)
C17 0.030(2) 0.045(2) 0.038(2) 0.0058(17) -0.0012(15) 0.0025(18)
C18 0.0267(19) 0.053(2) 0.041(2) -0.0067(18) -0.0040(15) 0.0010(19)
C19 0.044(3) 0.082(3) 0.054(3) 0.013(3) -0.020(2) -0.004(3)
C20 0.066(3) 0.074(3) 0.040(2) 0.014(3) -0.001(2) 0.010(2)

loop_
_atom_type_symbol
_atom_type_description
_atom_type_scat_dispersion_real
_atom_type_scat_dispersion_imag
_atom_type_scat_source
C C 0.0033 0.0016 'International Tables Vol C Tables 4.2.6.8 and 6.1.1.4'
H H 0.0000 0.0000 'International Tables Vol C Tables 4.2.6.8 and 6.1.1.4'
N N 0.0061 0.0033 'International Tables Vol C Tables 4.2.6.8 and 6.1.1.4'
O O 0.0106 0.0060 'International Tables Vol C Tables 4.2.6.8 and 6.1.1.4'
S S 0.1246 0.1234 'International Tables Vol C Tables 4.2.6.8 and 6.1.1.4'

loop_
_geom_angle_atom_site_label_1
_geom_angle_atom_site_label_2
_geom_angle_atom_site_label_3
_geom_angle_site_symmetry_1
_geom_angle_site_symmetry_3
_geom_angle
_geom_angle_publ_flag
C20 S1 C17 . . 91.9(2) ?
C9 O1 C8 . . 117.0(3) ?
C15 N1 N2 . . 119.9(3) ?
C15 N1 H1N . . 122(3) ?
N2 N1 H1N . . 118(3) ?
C16 N2 N1 . . 114.0(3) ?
C2 C1 H1A . . 109.5 ?
C2 C1 H1B . . 109.5 ?
H1A C1 H1B . . 109.5 ?
C2 C1 H1C . . 109.5 ?
H1A C1 H1C . . 109.5 ?
H1B C1 H1C . . 109.5 ?
C7 C2 C3 . . 118.1(3) ?
C7 C2 C1 . . 121.7(4) ?
C3 C2 C1 . . 120.2(4) ?
C4 C3 C2 . . 121.0(3) ?
C4 C3 H3 . . 119.5 ?
C2 C3 H3 . . 119.5 ?
C3 C4 C5 . . 120.7(3) ?
C3 C4 H4 . . 119.7 ?
C5 C4 H4 . . 119.7 ?
C4 C5 C6 . . 118.5(3) ?
C4 C5 C8 . . 121.3(3) ?
C6 C5 C8 . . 120.0(3) ?
C5 C6 C7 . . 120.0(4) ?
C5 C6 H6 . . 120.0 ?
C7 C6 H6 . . 120.0 ?
C2 C7 C6 . . 121.7(4) ?
C2 C7 H7 . . 119.1 ?
C6 C7 H7 . . 119.1 ?
O1 C8 C5 . . 108.8(3) ?
O1 C8 H8A . . 109.9 ?
C5 C8 H8A . . 109.9 ?
O1 C8 H8B . . 109.9 ?
C5 C8 H8B . . 109.9 ?
H8A C8 H8B . . 108.3 ?
C14 C9 C10 . . 121.1(3) ?
C14 C9 O1 . . 123.6(3) ?
C10 C9 O1 . . 115.3(3) ?
C9 C10 C11 . . 119.3(3) ?
C9 C10 H10 . . 120.4 ?
C11 C10 H10 . . 120.4 ?
C10 C11 C12 . . 120.6(3) ?
C10 C11 H11 . . 119.7 ?
C12 C11 H11 . . 119.7 ?
C13 C12 C11 . . 118.7(3) ?
C13 C12 C15 . . 123.2(3) ?
C11 C12 C15 . . 118.0(3) ?
C14 C13 C12 . . 121.6(3) ?
C14 C13 H13 . . 119.2 ?
C12 C13 H13 . . 119.2 ?
C13 C14 C9 . . 118.8(3) ?
C13 C14 H14 . . 120.6 ?
C9 C14 H14 . . 120.6 ?
O2 C15 N1 . . 122.4(3) ?
O2 C15 C12 . . 120.9(3) ?
N1 C15 C12 . . 116.7(3) ?
N2 C16 C17 . . 121.7(4) ?
N2 C16 H16 . . 119.1 ?
C17 C16 H16 . . 119.1 ?
C18 C17 C16 . . 126.5(4) ?
C18 C17 S1 . . 110.6(3) ?
C16 C17 S1 . . 122.8(3) ?
C19 C18 C17 . . 111.9(4) ?
C19 C18 H18 . . 124.0 ?
C17 C18 H18 . . 124.0 ?
C20 C19 C18 . . 113.0(4) ?
C20 C19 H19 . . 123.5 ?
C18 C19 H19 . . 123.5 ?
C19 C20 S1 . . 112.6(3) ?
C19 C20 H20 . . 123.7 ?
S1 C20 H20 . . 123.7 ?

loop_
_geom_bond_atom_site_label_1
_geom_bond_atom_site_label_2
_geom_bond_site_symmetry_2
_geom_bond_distance
_geom_bond_publ_flag
S1 C20 . 1.697(5) ?
S1 C17 . 1.707(4) ?
O1 C9 . 1.386(4) ?
O1 C8 . 1.438(4) ?
O2 C15 . 1.236(4) ?
N1 C15 . 1.349(5) ?
N1 N2 . 1.397(4) ?
N1 H1N . 0.87(4) ?
N2 C16 . 1.271(5) ?
C1 C2 . 1.515(5) ?
C1 H1A . 0.9800 ?
C1 H1B . 0.9800 ?
C1 H1C . 0.9800 ?
C2 C7 . 1.373(5) ?
C2 C3 . 1.393(5) ?
C3 C4 . 1.385(5) ?
C3 H3 . 0.9500 ?
C4 C5 . 1.389(5) ?
C4 H4 . 0.9500 ?
C5 C6 . 1.391(5) ?
C5 C8 . 1.495(5) ?
C6 C7 . 1.392(5) ?
C6 H6 . 0.9500 ?
C7 H7 . 0.9500 ?
C8 H8A . 0.9900 ?
C8 H8B . 0.9900 ?
C9 C14 . 1.386(5) ?
C9 C10 . 1.386(5) ?
C10 C11 . 1.389(5) ?
C10 H10 . 0.9500 ?
C11 C12 . 1.395(5) ?
C11 H11 . 0.9500 ?
C12 C13 . 1.387(5) ?
C12 C15 . 1.491(5) ?
C13 C14 . 1.385(5) ?
C13 H13 . 0.9500 ?
C14 H14 . 0.9500 ?
C16 C17 . 1.447(5) ?
C16 H16 . 0.9500 ?
C17 C18 . 1.398(5) ?
C18 C19 . 1.397(6) ?
C18 H18 . 0.9500 ?
C19 C20 . 1.347(7) ?
C19 H19 . 0.9500 ?
C20 H20 . 0.9500 ?

loop_
_geom_hbond_atom_site_label_D
_geom_hbond_atom_site_label_H
_geom_hbond_atom_site_label_A
_geom_hbond_site_symmetry_A
_geom_hbond_distance_DH
_geom_hbond_distance_HA
_geom_hbond_distance_DA
_geom_hbond_angle_DHA
_geom_hbond_publ_flag
N1 H1N O2 6_655 0.87(4) 2.04(4) 2.899(4) 170(4) yes
C10 H10 O1 5_666 0.95 2.62 3.409(4) 140.1 yes
C16 H16 O2 6_655 0.95 2.49 3.316(5) 145.5 yes
C18 H18 S1 3_545 0.95 3.00 3.938(4) 170.0 yes
C19 H19 O2 8_556 0.95 2.65 3.319(5) 127.6 yes
C19 H19 O2 8_556 0.95 2.65 3.319(5) 127.6 yes
C3 H3 Cg2 5_656 0.95 2.77 3.540(4) 138 yes
C6 H6 Cg1 6_665 0.95 2.80 3.593(4) 141 yes
C14 H14 Cg2 6_655 0.95 2.90 3.504(4) 122 yes
C18 H18 Cg3 3_545 0.95 2.92 3.803(4) 156 yes

loop_
_geom_torsion_atom_site_label_1
_geom_torsion_atom_site_label_2
_geom_torsion_atom_site_label_3
_geom_torsion_atom_site_label_4
_geom_torsion_site_symmetry_1
_geom_torsion_site_symmetry_2
_geom_torsion_site_symmetry_3
_geom_torsion_site_symmetry_4
_geom_torsion
_geom_torsion_publ_flag
C15 N1 N2 C16 . . . . -176.9(3) ?
C7 C2 C3 C4 . . . . -2.2(6) ?
C1 C2 C3 C4 . . . . 177.8(4) ?
C2 C3 C4 C5 . . . . 1.9(6) ?
C3 C4 C5 C6 . . . . -0.4(5) ?
C3 C4 C5 C8 . . . . -176.5(3) ?
C4 C5 C6 C7 . . . . -0.7(6) ?
C8 C5 C6 C7 . . . . 175.4(4) ?
C3 C2 C7 C6 . . . . 1.0(6) ?
C1 C2 C7 C6 . . . . -179.0(4) ?
C5 C6 C7 C2 . . . . 0.5(6) ?
C9 O1 C8 C5 . . . . 175.3(3) ?
C4 C5 C8 O1 . . . . -62.3(5) ?
C6 C5 C8 O1 . . . . 121.7(4) ?
C8 O1 C9 C14 . . . . 2.3(5) ?
C8 O1 C9 C10 . . . . -178.1(3) ?
C14 C9 C10 C11 . . . . -0.2(5) ?
O1 C9 C10 C11 . . . . -179.9(3) ?
C9 C10 C11 C12 . . . . -0.9(5) ?
C10 C11 C12 C13 . . . . 1.7(5) ?
C10 C11 C12 C15 . . . . 177.4(3) ?
C11 C12 C13 C14 . . . . -1.5(5) ?
C15 C12 C13 C14 . . . . -176.9(3) ?
C12 C13 C14 C9 . . . . 0.4(5) ?
C10 C9 C14 C13 . . . . 0.5(5) ?
O1 C9 C14 C13 . . . . -179.9(3) ?
N2 N1 C15 O2 . . . . -2.1(5) ?
N2 N1 C15 C12 . . . . 176.6(3) ?
C13 C12 C15 O2 . . . . 154.6(3) ?
C11 C12 C15 O2 . . . . -20.9(5) ?
C13 C12 C15 N1 . . . . -24.2(5) ?
C11 C12 C15 N1 . . . . 160.3(3) ?
N1 N2 C16 C17 . . . . -179.5(3) ?
N2 C16 C17 C18 . . . . -166.6(4) ?
N2 C16 C17 S1 . . . . 15.7(5) ?
C20 S1 C17 C18 . . . . 0.2(3) ?
C20 S1 C17 C16 . . . . 178.2(3) ?
C16 C17 C18 C19 . . . . -177.8(4) ?
S1 C17 C18 C19 . . . . 0.1(4) ?
C17 C18 C19 C20 . . . . -0.5(6) ?
C18 C19 C20 S1 . . . . 0.6(5) ?
C17 S1 C20 C19 . . . . -0.5(4) ?

_cod_database_fobs_code 2312073
